data_7159544
loop_
_publ_author_name
'Komogortsev, Andrey N.'
'Lichitskii, Boris V.'
'Melekhina, Valeriya G.'

_publ_section_title
;
 1,1'-Carbonyldiimidazole-mediated transformation of allomaltol containing
 hydrazides into substituted 3-acetyltetronic acids.
;
_journal_issue 35
_journal_name_full 'Organic &amp; biomolecular chemistry'
_journal_page_first 7224
_journal_page_last 7230
_journal_paper_doi 10.1039/d3ob01136d
_journal_volume 21
_journal_year 2023
_chemical_formula_moiety 'C19 H20 N2 O4'
_chemical_formula_sum 'C19 H20 N2 O4'
_chemical_formula_weight 340.37
_space_group_crystal_system monoclinic
_space_group_IT_number 14
_space_group_name_Hall '-P 2ybc'
_space_group_name_H-M_alt 'P 1 21/c 1'
_atom_sites_solution_hydrogens mixed
_atom_sites_solution_primary direct
_atom_sites_solution_secondary difmap
_audit_creation_date 2022-10-30
_audit_creation_method
;
Olex2 1.5
(compiled 2021.11.18 svn.ra9532c28 for OlexSys, GUI svn.r6429)
;
_audit_update_record
;
2023-06-15 deposited with the CCDC.	2023-08-22 downloaded from the CCDC.
;
_cell_angle_alpha 90
_cell_angle_beta 108.4030(10)
_cell_angle_gamma 90
_cell_formula_units_Z 4
_cell_length_a 9.80840(10)
_cell_length_b 14.35350(10)
_cell_length_c 12.24630(10)
_cell_measurement_reflns_used 29081
_cell_measurement_temperature 100.00(10)
_cell_measurement_theta_max 77.5720
_cell_measurement_theta_min 3.0730
_cell_volume 1635.92(3)
_computing_cell_refinement 'CrysAlisPro 1.171.42.72a (Rigaku OD, 2022)'
_computing_data_collection 'CrysAlisPro 1.171.42.72a (Rigaku OD, 2022)'
_computing_data_reduction 'CrysAlisPro 1.171.42.72a (Rigaku OD, 2022)'
_computing_molecular_graphics 'Olex2 1.5 (Dolomanov et al., 2009)'
_computing_publication_material 'Olex2 1.5 (Dolomanov et al., 2009)'
_computing_structure_refinement 'XL  (Sheldrick, 2008)'
_computing_structure_solution 'SHELXT 2014/5 (Sheldrick, 2014)'
_diffrn_ambient_environment N~2~
_diffrn_ambient_temperature 100.00(10)
_diffrn_detector 'Hybrid Pixel Array Detector'
_diffrn_detector_area_resol_mean 10.0000
_diffrn_detector_type HyPix
_diffrn_measured_fraction_theta_full 1.000
_diffrn_measured_fraction_theta_max 0.998
_diffrn_measurement_details
;
List of Runs (angles in degrees, time in seconds):

  # Type    Start    End  Width  t~exp~   \w     \q     \k     \f   Frames
#--------------------------------------------------------------------------
  1  \w     21.00  84.00   0.45    0.30    --   48.57-108.00 -40.00  140
  2  \w    -82.00 -18.10   0.45    0.80    --  -86.25 108.00  56.00  142
  3  \w   -155.00 -83.00   0.45    0.80    --  -86.25-108.00 -40.00  160
  4  \w    104.00 176.00   0.45    0.80    --  107.75 108.00  56.00  160
  5  \w     39.00 106.05   0.45    0.80    --  107.75-108.00 -40.00  149
  6  \w   -118.00 -73.00   0.45    0.30    --  -48.57-125.00 120.00  100
  7  \w   -120.00 -27.75   0.45    0.30    --  -48.57 -77.00 -90.00  205
  8  \w    -82.00  -1.00   0.45    0.30    --  -48.57 108.00  56.00  180
  9  \w   -118.00 -73.00   0.45    0.30    --  -48.57-125.00  60.00  100
 10  \w   -118.00 -73.00   0.45    0.30    --  -48.57-125.00  90.00  100
 11  \w    -26.00  24.85   0.45    0.30    --  -48.57  19.00 150.00  113
 12  \w    -22.00  62.15   0.45    0.30    --   48.57 -57.00   0.00  187
 13  \w    -25.00  25.40   0.45    0.30    --   48.57 -19.00 -60.00  112
 14  \w     34.00  92.05   0.45    0.30    --   48.57-125.00  60.00  129
 15  \w    -51.00 -15.00   0.45    0.80    --  -86.25  45.00   0.00   80
 16  \w     36.00 104.40   0.45    0.80    --  107.75 -95.00 -90.00  152
 17  \w     97.00 178.00   0.45    0.80    --  107.75  45.00 120.00  180
 18  \w     36.00 104.40   0.45    0.80    --  107.75 -77.00  30.00  152
 19  \w     95.00 176.00   0.45    0.80    --  107.75 125.00 150.00  180
 20  \w     38.00 105.05   0.45    0.80    --  107.75 -98.00 -35.04  149
 21  \w     39.00 111.00   0.45    0.80    --  107.75-125.00 -90.00  160
 22  \w     36.00  70.20   0.45    0.80    --  107.75 -61.00 150.00   76
 23  \w     36.00 104.40   0.45    0.80    --  107.75 -77.00  90.00  152
 24  \w     95.00 176.00   0.45    0.80    --  107.75 125.00-120.00  180
 25  \w     39.00 106.05   0.45    0.80    --  107.75-106.00  64.29  149
 26  \w     39.00 111.00   0.45    0.80    --  107.75-125.00-180.00  160
 27  \w     97.00 178.00   0.45    0.80    --  107.75  45.00  60.00  180
 28  \w     39.00 111.00   0.45    0.80    --  107.75-125.00 -60.00  160
 29  \w     86.00 176.90   0.45    0.80    --  107.75  77.00-180.00  202
 30  \w     36.00 104.40   0.45    0.80    --  107.75 -95.00-150.00  152
 31  \w     97.00 178.00   0.45    0.80    --  107.75  45.00 -30.00  180
 32  \w     39.00 111.00   0.45    0.80    --  107.75-125.00 120.00  160
 33  \w     86.00 176.90   0.45    0.80    --  107.75  77.00-120.00  202
 34  \w     97.00 178.00   0.45    0.80    --  107.75  15.00 -60.00  180
 35  \w     36.00 104.40   0.45    0.80    --  107.75 -95.00  30.00  152
 36  \w     39.00 111.00   0.45    0.80    --  107.75-125.00-120.00  160
 37  \w     97.00 175.75   0.45    0.80    --  107.75 122.00 -63.41  175
 38  \w     95.00 176.00   0.45    0.80    --  107.75 125.00  90.00  180
 39  \w     39.00 106.05   0.45    0.80    --  107.75-108.00  11.04  149
 40  \w     36.00 104.40   0.45    0.80    --  107.75 -95.00 -30.00  152
 41  \w     95.00 176.00   0.45    0.80    --  107.75 125.00   0.00  180
 42  \w     51.00 109.05   0.45    0.80    --  107.75-125.00 -30.00  129
 43  \w    116.00 140.75   0.45    0.80    --  107.75  30.00-150.00   55
 44  \w    151.00 178.00   0.45    0.80    --  107.75  30.00-150.00   60
 45  \w     77.00 105.35   0.45    0.80    --  107.75 -99.00-127.76   63
 46  \w     36.00  70.20   0.45    0.80    --  107.75 -77.00  60.00   76
 47  \w     44.00  70.10   0.45    0.80    --  107.75 -95.00 120.00   58
 48  \w     41.00  67.10   0.45    0.80    --  107.75-125.00  30.00   58
 49  \w    127.00 158.05   0.45    0.80    --  107.75 125.00-150.00   69
 50  \w     36.00  62.10   0.45    0.80    --  107.75 -77.00 -60.00   58
 51  \w     54.00  80.10   0.45    0.80    --  107.75 -77.00 -30.00   58
 52  \w     43.00  69.10   0.45    0.80    --  107.75 -77.00   0.00   58
 53  \w     39.00  65.10   0.45    0.80    --  107.75-125.00   0.00   58
 54  \w    106.00 177.10   0.45    0.80    --  107.75  61.00 150.00  158
 55  \w     44.00  70.10   0.45    0.80    --  107.75 -95.00   0.00   58
 56  \w     43.00  69.10   0.45    0.80    --  107.75 -95.00  90.00   58
 57  \w     36.00  62.10   0.45    0.80    --  107.75 -94.00-153.03   58
 58  \w     78.00 104.10   0.45    0.80    --  107.75 -95.00  90.00   58
 59  \w     40.00 106.15   0.45    0.80    --  107.75-106.00 177.56  147
 60  \w    122.00 164.30   0.45    0.80    --  107.75 125.00 -30.00   94
 61  \w    134.00 159.65   0.45    0.80    --  107.75 125.00 120.00   57
 62  \w    123.00 147.75   0.45    0.80    --  107.75  30.00 -30.00   55
 63  \w    124.00 164.05   0.45    0.80    --  107.75  15.00-150.00   89
 64  \w    120.00 145.65   0.45    0.80    --  107.75  77.00  30.00   57
 65  \w     92.00 122.15   0.45    0.80    --  107.75 -87.00  65.56   67
 66  \w     37.00 107.20   0.45    0.80    --  107.75  -1.00 124.00  156
 67  \w    125.00 149.75   0.45    0.80    --  107.75  45.00 150.00   55
;
_diffrn_measurement_device 'four-circle diffractometer'
_diffrn_measurement_device_type 'XtaLAB Synergy, Dualflex, HyPix'
_diffrn_measurement_method '\w scans'
_diffrn_orient_matrix_type 'CrysAlisPro convention (1999,Acta A55,543-557)'
_diffrn_orient_matrix_UB_11 -0.0394849000
_diffrn_orient_matrix_UB_12 0.1034400000
_diffrn_orient_matrix_UB_13 0.0044170000
_diffrn_orient_matrix_UB_21 0.0114013000
_diffrn_orient_matrix_UB_22 0.0144607000
_diffrn_orient_matrix_UB_23 -0.1214929000
_diffrn_orient_matrix_UB_31 -0.1604055000
_diffrn_orient_matrix_UB_32 -0.0244532000
_diffrn_orient_matrix_UB_33 -0.0530212000
_diffrn_radiation_monochromator mirror
_diffrn_radiation_probe x-ray
_diffrn_radiation_type 'Cu K\a'
_diffrn_radiation_wavelength 1.54184
_diffrn_reflns_av_R_equivalents 0.0322
_diffrn_reflns_av_unetI/netI 0.0123
_diffrn_reflns_Laue_measured_fraction_full 1.000
_diffrn_reflns_Laue_measured_fraction_max 0.998
_diffrn_reflns_limit_h_max 11
_diffrn_reflns_limit_h_min -12
_diffrn_reflns_limit_k_max 18
_diffrn_reflns_limit_k_min -18
_diffrn_reflns_limit_l_max 15
_diffrn_reflns_limit_l_min -15
_diffrn_reflns_number 41248
_diffrn_reflns_point_group_measured_fraction_full 1.000
_diffrn_reflns_point_group_measured_fraction_max 0.998
_diffrn_reflns_theta_full 67.684
_diffrn_reflns_theta_max 77.731
_diffrn_reflns_theta_min 4.751
_diffrn_source 'micro-focus sealed X-ray tube'
_diffrn_source_type 'PhotonJet (Cu) X-ray Source'
_exptl_absorpt_coefficient_mu 0.803
_exptl_absorpt_correction_T_max 1.00000
_exptl_absorpt_correction_T_min 0.69322
_exptl_absorpt_correction_type multi-scan
_exptl_absorpt_process_details
;
CrysAlisPro 1.171.42.72a (Rigaku Oxford Diffraction, 2022)
Empirical absorption correction using spherical harmonics,
implemented in SCALE3 ABSPACK scaling algorithm.
;
_exptl_crystal_colour colourless
_exptl_crystal_density_diffrn 1.382
_exptl_crystal_density_method 'not measured'
_exptl_crystal_description block
_exptl_crystal_F_000 720
_exptl_crystal_size_max 0.5
_exptl_crystal_size_mid 0.3
_exptl_crystal_size_min 0.2
_refine_diff_density_max 0.225
_refine_diff_density_min -0.219
_refine_diff_density_rms 0.041
_refine_ls_extinction_method none
_refine_ls_goodness_of_fit_ref 1.061
_refine_ls_hydrogen_treatment mixed
_refine_ls_matrix_type full
_refine_ls_number_parameters 234
_refine_ls_number_reflns 3480
_refine_ls_number_restraints 0
_refine_ls_restrained_S_all 1.061
_refine_ls_R_factor_all 0.0377
_refine_ls_R_factor_gt 0.0369
_refine_ls_shift/su_max 0.000
_refine_ls_shift/su_mean 0.000
_refine_ls_structure_factor_coef Fsqd
_refine_ls_weighting_details 'w=1/[\s^2^(Fo^2^)+(0.0433P)^2^+0.7451P] where P=(Fo^2^+2Fc^2^)/3'
_refine_ls_weighting_scheme calc
_refine_ls_wR_factor_gt 0.0938
_refine_ls_wR_factor_ref 0.0944
_reflns_Friedel_coverage 0.000
_reflns_number_gt 3382
_reflns_number_total 3480
_reflns_threshold_expression 'I > 2\s(I)'
_cod_data_source_file d3ob01136d2.cif
_cod_data_source_block tet-acid
_cod_depositor_comments 'Adding full bibliography for 7159539--7159545.cif.'
_cod_database_code 7159544
_shelx_shelxl_version_number 2018/3
_chemical_oxdiff_formula C21H22N2O5
_chemical_oxdiff_usercomment TET-Acid
_shelx_space_group_comment
;
The symmetry employed for this shelxl refinement is uniquely defined
by the following loop, which should always be used as a source of
symmetry information in preference to the above space-group names.
They are only intended as comments.
;
_olex2_refinement_description
;
1. Fixed Uiso
 At 1.2 times of:
  All C(H) groups, All C(H,H) groups
2.a Secondary CH2 refined with riding coordinates:
 C2(H2A,H2B), C5(H5A,H5B), C6(H6A,H6B), C7(H7A,H7B), C8(H8A,H8B), C9(H9A,H9B)
2.b Aromatic/amide H refined with riding coordinates:
 C12(H12), C15(H15), C16(H16), C17(H17), C18(H18), C19(H19)
;
_olex2_submission_special_instructions 'No special instructions were received'
_oxdiff_exptl_absorpt_empirical_details
;
Empirical correction (ABSPACK) includes:
- Absorption correction using spherical harmonics
- Frame scaling
;
_oxdiff_exptl_absorpt_empirical_full_max 1.438
_oxdiff_exptl_absorpt_empirical_full_min 0.736

loop_
_space_group_symop_operation_xyz
'x, y, z'
'-x, y+1/2, -z+1/2'
'-x, -y, -z'
'x, -y-1/2, z-1/2'

loop_
_atom_site_label
_atom_site_type_symbol
_atom_site_fract_x
_atom_site_fract_y
_atom_site_fract_z
_atom_site_U_iso_or_equiv
_atom_site_adp_type
_atom_site_occupancy
_atom_site_site_symmetry_order
_atom_site_calc_flag
_atom_site_refinement_flags_posn
_atom_site_refinement_flags_adp
_atom_site_refinement_flags_occupancy
_atom_site_disorder_assembly
_atom_site_disorder_group
O1 O 0.08754(9) 0.59587(6) 0.48344(7) 0.0271(2) Uani 1 1 d . . . . .
O2 O 0.56110(8) 0.35701(5) 0.74298(7) 0.02115(18) Uani 1 1 d . . . . .
O3 O 0.51975(10) 0.57493(6) 0.87059(8) 0.0270(2) Uani 1 1 d . . . . .
H3 H 0.433(2) 0.5913(15) 0.8131(19) 0.062(6) Uiso 1 1 d . . . . .
O4 O 0.74706(10) 0.28650(6) 0.87308(8) 0.0305(2) Uani 1 1 d . . . . .
N1 N 0.27854(10) 0.53164(7) 0.62185(8) 0.0191(2) Uani 1 1 d . . . . .
N2 N 0.27799(10) 0.59946(7) 0.70476(8) 0.0199(2) Uani 1 1 d . . . . .
H2 H 0.2669(17) 0.6567(12) 0.6701(14) 0.032(4) Uiso 1 1 d . . . . .
C1 C 0.17816(12) 0.53554(8) 0.51270(10) 0.0214(2) Uani 1 1 d . . . . .
C2 C 0.20950(13) 0.45525(9) 0.44596(10) 0.0243(2) Uani 1 1 d . . . . .
H2A H 0.245588 0.478145 0.383930 0.029 Uiso 1 1 calc R U . . .
H2B H 0.121284 0.418316 0.410747 0.029 Uiso 1 1 calc R U . . .
C3 C 0.32513(11) 0.39472(8) 0.53230(9) 0.0184(2) Uani 1 1 d . . . . .
C4 C 0.37334(11) 0.45652(8) 0.64024(9) 0.0178(2) Uani 1 1 d . . . . .
C5 C 0.25936(13) 0.30320(8) 0.55924(10) 0.0227(2) Uani 1 1 d . . . . .
H5A H 0.331746 0.270075 0.622273 0.027 Uiso 1 1 calc R U . . .
H5B H 0.176420 0.317990 0.585828 0.027 Uiso 1 1 calc R U . . .
C6 C 0.20954(14) 0.23932(9) 0.45340(11) 0.0278(3) Uani 1 1 d . . . . .
H6A H 0.176484 0.179309 0.475964 0.033 Uiso 1 1 calc R U . . .
H6B H 0.127101 0.268581 0.394693 0.033 Uiso 1 1 calc R U . . .
C7 C 0.32938(14) 0.22085(8) 0.40107(11) 0.0269(3) Uani 1 1 d . . . . .
H7A H 0.405963 0.183471 0.455494 0.032 Uiso 1 1 calc R U . . .
H7B H 0.290492 0.184406 0.329292 0.032 Uiso 1 1 calc R U . . .
C8 C 0.39311(13) 0.31180(8) 0.37458(10) 0.0226(2) Uani 1 1 d . . . . .
H8A H 0.318902 0.346634 0.314730 0.027 Uiso 1 1 calc R U . . .
H8B H 0.473385 0.297919 0.344388 0.027 Uiso 1 1 calc R U . . .
C9 C 0.44798(12) 0.37163(8) 0.48328(10) 0.0212(2) Uani 1 1 d . . . . .
H9A H 0.489289 0.430176 0.464736 0.025 Uiso 1 1 calc R U . . .
H9B H 0.524935 0.337741 0.541947 0.025 Uiso 1 1 calc R U . . .
C10 C 0.48537(12) 0.44076(7) 0.73643(9) 0.0183(2) Uani 1 1 d . . . . .
C11 C 0.55457(12) 0.49082(8) 0.84373(10) 0.0205(2) Uani 1 1 d . . . . .
C12 C 0.66375(12) 0.43803(8) 0.91016(10) 0.0231(2) Uani 1 1 d . . . . .
H12 H 0.726036 0.454055 0.984428 0.028 Uiso 1 1 calc R U . . .
C13 C 0.66893(12) 0.35415(8) 0.84916(10) 0.0227(2) Uani 1 1 d . . . . .
C14 C 0.16801(12) 0.58673(8) 0.75899(9) 0.0200(2) Uani 1 1 d . . . . .
C15 C 0.12928(13) 0.66512(9) 0.80944(10) 0.0245(2) Uani 1 1 d . . . . .
H15 H 0.170952 0.724021 0.804219 0.029 Uiso 1 1 calc R U . . .
C16 C 0.02897(14) 0.65619(9) 0.86754(11) 0.0278(3) Uani 1 1 d . . . . .
H16 H 0.001896 0.709246 0.902249 0.033 Uiso 1 1 calc R U . . .
C17 C -0.03168(13) 0.57023(10) 0.87500(10) 0.0278(3) Uani 1 1 d . . . . .
H17 H -0.101539 0.564668 0.913523 0.033 Uiso 1 1 calc R U . . .
C18 C 0.00959(13) 0.49215(9) 0.82621(10) 0.0253(3) Uani 1 1 d . . . . .
H18 H -0.031145 0.433128 0.832455 0.030 Uiso 1 1 calc R U . . .
C19 C 0.11052(12) 0.50001(8) 0.76812(10) 0.0224(2) Uani 1 1 d . . . . .
H19 H 0.139492 0.446618 0.735241 0.027 Uiso 1 1 calc R U . . .

loop_
_atom_site_aniso_label
_atom_site_aniso_U_11
_atom_site_aniso_U_22
_atom_site_aniso_U_33
_atom_site_aniso_U_23
_atom_site_aniso_U_13
_atom_site_aniso_U_12
O1 0.0251(4) 0.0266(4) 0.0272(4) 0.0004(3) 0.0050(3) 0.0071(3)
O2 0.0209(4) 0.0195(4) 0.0206(4) -0.0017(3) 0.0030(3) 0.0024(3)
O3 0.0265(4) 0.0240(4) 0.0273(4) -0.0075(3) 0.0042(4) 0.0040(3)
O4 0.0288(5) 0.0230(4) 0.0328(5) -0.0022(4) -0.0003(4) 0.0057(3)
N1 0.0193(4) 0.0202(5) 0.0189(4) -0.0017(4) 0.0078(4) 0.0013(4)
N2 0.0222(5) 0.0179(5) 0.0220(5) -0.0019(4) 0.0104(4) 0.0006(4)
C1 0.0196(5) 0.0240(6) 0.0211(5) 0.0007(4) 0.0073(4) 0.0000(4)
C2 0.0252(6) 0.0266(6) 0.0197(5) -0.0016(4) 0.0050(4) 0.0052(5)
C3 0.0185(5) 0.0197(5) 0.0179(5) -0.0008(4) 0.0072(4) -0.0003(4)
C4 0.0178(5) 0.0183(5) 0.0200(5) 0.0004(4) 0.0097(4) -0.0010(4)
C5 0.0249(5) 0.0246(6) 0.0209(5) -0.0018(4) 0.0106(4) -0.0060(5)
C6 0.0336(6) 0.0267(6) 0.0246(6) -0.0041(5) 0.0114(5) -0.0109(5)
C7 0.0375(7) 0.0218(6) 0.0228(6) -0.0036(4) 0.0114(5) -0.0018(5)
C8 0.0267(6) 0.0233(6) 0.0207(5) -0.0013(4) 0.0113(4) 0.0013(4)
C9 0.0211(5) 0.0226(5) 0.0228(6) -0.0025(4) 0.0110(4) -0.0016(4)
C10 0.0186(5) 0.0170(5) 0.0209(5) 0.0000(4) 0.0084(4) 0.0000(4)
C11 0.0201(5) 0.0208(5) 0.0217(5) -0.0017(4) 0.0085(4) -0.0023(4)
C12 0.0213(5) 0.0243(6) 0.0216(5) -0.0021(4) 0.0037(4) -0.0016(4)
C13 0.0198(5) 0.0239(6) 0.0219(5) 0.0006(4) 0.0029(4) -0.0014(4)
C14 0.0186(5) 0.0243(6) 0.0175(5) 0.0010(4) 0.0061(4) 0.0027(4)
C15 0.0254(6) 0.0244(6) 0.0245(6) -0.0001(5) 0.0091(5) 0.0034(5)
C16 0.0280(6) 0.0329(7) 0.0246(6) -0.0013(5) 0.0112(5) 0.0086(5)
C17 0.0231(6) 0.0404(7) 0.0221(6) 0.0030(5) 0.0103(5) 0.0047(5)
C18 0.0223(5) 0.0315(6) 0.0217(5) 0.0038(5) 0.0063(4) -0.0013(5)
C19 0.0222(5) 0.0244(6) 0.0205(5) 0.0004(4) 0.0067(4) 0.0020(4)

loop_
_atom_type_symbol
_atom_type_description
_atom_type_scat_dispersion_real
_atom_type_scat_dispersion_imag
_atom_type_scat_source
C C 0.0181 0.0091 'International Tables Vol C Tables 4.2.6.8 and 6.1.1.4'
H H 0.0000 0.0000 'International Tables Vol C Tables 4.2.6.8 and 6.1.1.4'
N N 0.0311 0.0180 'International Tables Vol C Tables 4.2.6.8 and 6.1.1.4'
O O 0.0492 0.0322 'International Tables Vol C Tables 4.2.6.8 and 6.1.1.4'

loop_
_geom_angle_atom_site_label_1
_geom_angle_atom_site_label_2
_geom_angle_atom_site_label_3
_geom_angle
_geom_angle_site_symmetry_1
_geom_angle_site_symmetry_3
_geom_angle_publ_flag
C13 O2 C10 108.12(9) . . ?
C11 O3 H3 106.5(13) . . ?
C1 N1 N2 120.22(9) . . ?
C1 N1 C4 114.86(9) . . ?
C4 N1 N2 124.91(9) . . ?
N1 N2 H2 108.2(10) . . ?
N1 N2 C14 114.66(9) . . ?
C14 N2 H2 109.3(10) . . ?
O1 C1 N1 123.00(11) . . ?
O1 C1 C2 130.21(11) . . ?
N1 C1 C2 106.77(9) . . ?
C1 C2 H2A 110.3 . . ?
C1 C2 H2B 110.3 . . ?
C1 C2 C3 106.90(9) . . ?
H2A C2 H2B 108.6 . . ?
C3 C2 H2A 110.3 . . ?
C3 C2 H2B 110.3 . . ?
C4 C3 C2 102.90(9) . . ?
C4 C3 C5 110.06(9) . . ?
C4 C3 C9 113.12(9) . . ?
C5 C3 C2 110.95(9) . . ?
C9 C3 C2 110.38(9) . . ?
C9 C3 C5 109.31(9) . . ?
N1 C4 C3 107.39(9) . . ?
C10 C4 N1 125.93(10) . . ?
C10 C4 C3 126.67(10) . . ?
C3 C5 H5A 109.3 . . ?
C3 C5 H5B 109.3 . . ?
H5A C5 H5B 107.9 . . ?
C6 C5 C3 111.75(9) . . ?
C6 C5 H5A 109.3 . . ?
C6 C5 H5B 109.3 . . ?
C5 C6 H6A 109.2 . . ?
C5 C6 H6B 109.2 . . ?
H6A C6 H6B 107.9 . . ?
C7 C6 C5 112.04(10) . . ?
C7 C6 H6A 109.2 . . ?
C7 C6 H6B 109.2 . . ?
C6 C7 H7A 109.4 . . ?
C6 C7 H7B 109.4 . . ?
H7A C7 H7B 108.0 . . ?
C8 C7 C6 111.19(10) . . ?
C8 C7 H7A 109.4 . . ?
C8 C7 H7B 109.4 . . ?
C7 C8 H8A 109.6 . . ?
C7 C8 H8B 109.6 . . ?
C7 C8 C9 110.48(9) . . ?
H8A C8 H8B 108.1 . . ?
C9 C8 H8A 109.6 . . ?
C9 C8 H8B 109.6 . . ?
C3 C9 H9A 109.5 . . ?
C3 C9 H9B 109.5 . . ?
C8 C9 C3 110.82(9) . . ?
C8 C9 H9A 109.5 . . ?
C8 C9 H9B 109.5 . . ?
H9A C9 H9B 108.1 . . ?
O2 C10 C11 106.41(9) . . ?
C4 C10 O2 117.61(10) . . ?
C4 C10 C11 135.98(10) . . ?
O3 C11 C10 126.02(10) . . ?
O3 C11 C12 125.32(11) . . ?
C12 C11 C10 108.63(10) . . ?
C11 C12 H12 126.0 . . ?
C11 C12 C13 108.06(10) . . ?
C13 C12 H12 126.0 . . ?
O2 C13 C12 108.77(10) . . ?
O4 C13 O2 118.94(11) . . ?
O4 C13 C12 132.29(11) . . ?
C15 C14 N2 116.69(10) . . ?
C19 C14 N2 122.16(10) . . ?
C19 C14 C15 120.99(10) . . ?
C14 C15 H15 120.4 . . ?
C16 C15 C14 119.26(12) . . ?
C16 C15 H15 120.4 . . ?
C15 C16 H16 119.9 . . ?
C17 C16 C15 120.26(11) . . ?
C17 C16 H16 119.9 . . ?
C16 C17 H17 120.0 . . ?
C16 C17 C18 120.04(11) . . ?
C18 C17 H17 120.0 . . ?
C17 C18 H18 119.8 . . ?
C17 C18 C19 120.30(12) . . ?
C19 C18 H18 119.8 . . ?
C14 C19 C18 119.12(11) . . ?
C14 C19 H19 120.4 . . ?
C18 C19 H19 120.4 . . ?

loop_
_geom_bond_atom_site_label_1
_geom_bond_atom_site_label_2
_geom_bond_distance
_geom_bond_site_symmetry_2
_geom_bond_publ_flag
O1 C1 1.2113(14) . ?
O2 C10 1.4019(13) . ?
O2 C13 1.3938(14) . ?
O3 H3 0.95(2) . ?
O3 C11 1.3241(14) . ?
O4 C13 1.2142(15) . ?
N1 N2 1.4078(13) . ?
N1 C1 1.3886(15) . ?
N1 C4 1.3949(14) . ?
N2 H2 0.916(17) . ?
N2 C14 1.4458(14) . ?
C1 C2 1.4997(16) . ?
C2 H2A 0.9900 . ?
C2 H2B 0.9900 . ?
C2 C3 1.5499(16) . ?
C3 C4 1.5373(15) . ?
C3 C5 1.5443(15) . ?
C3 C9 1.5423(15) . ?
C4 C10 1.3524(16) . ?
C5 H5A 0.9900 . ?
C5 H5B 0.9900 . ?
C5 C6 1.5360(16) . ?
C6 H6A 0.9900 . ?
C6 H6B 0.9900 . ?
C6 C7 1.5291(17) . ?
C7 H7A 0.9900 . ?
C7 H7B 0.9900 . ?
C7 C8 1.5259(16) . ?
C8 H8A 0.9900 . ?
C8 H8B 0.9900 . ?
C8 C9 1.5319(16) . ?
C9 H9A 0.9900 . ?
C9 H9B 0.9900 . ?
C10 C11 1.4631(15) . ?
C11 C12 1.3538(17) . ?
C12 H12 0.9500 . ?
C12 C13 1.4262(16) . ?
C14 C15 1.3929(16) . ?
C14 C19 1.3855(16) . ?
C15 H15 0.9500 . ?
C15 C16 1.3902(17) . ?
C16 H16 0.9500 . ?
C16 C17 1.3852(19) . ?
C17 H17 0.9500 . ?
C17 C18 1.3891(18) . ?
C18 H18 0.9500 . ?
C18 C19 1.3940(16) . ?
C19 H19 0.9500 . ?

loop_
_geom_hbond_atom_site_label_D
_geom_hbond_atom_site_label_H
_geom_hbond_atom_site_label_A
_geom_hbond_distance_DH
_geom_hbond_distance_HA
_geom_hbond_distance_DA
_geom_hbond_angle_DHA
_geom_hbond_site_symmetry_A
_geom_hbond_publ_flag
O3 H3 N1 0.95(2) 2.50(2) 3.2729(13) 138.2(17) . yes
O3 H3 N2 0.95(2) 1.68(2) 2.6136(13) 169(2) . yes
N2 H2 O4 0.916(17) 1.929(17) 2.8335(13) 168.9(15) 2_656 yes

loop_
_geom_torsion_atom_site_label_1
_geom_torsion_atom_site_label_2
_geom_torsion_atom_site_label_3
_geom_torsion_atom_site_label_4
_geom_torsion
_geom_torsion_site_symmetry_1
_geom_torsion_site_symmetry_2
_geom_torsion_site_symmetry_3
_geom_torsion_site_symmetry_4
_geom_torsion_publ_flag
O1 C1 C2 C3 -173.18(12) . . . . ?
O2 C10 C11 O3 177.17(10) . . . . ?
O2 C10 C11 C12 -0.92(12) . . . . ?
O3 C11 C12 C13 -177.90(11) . . . . ?
N1 N2 C14 C15 -158.36(10) . . . . ?
N1 N2 C14 C19 26.13(15) . . . . ?
N1 C1 C2 C3 8.09(12) . . . . ?
N1 C4 C10 O2 174.49(9) . . . . ?
N1 C4 C10 C11 -5.5(2) . . . . ?
N2 N1 C1 O1 0.25(17) . . . . ?
N2 N1 C1 C2 179.10(9) . . . . ?
N2 N1 C4 C3 173.75(9) . . . . ?
N2 N1 C4 C10 -5.26(17) . . . . ?
N2 C14 C15 C16 -177.02(10) . . . . ?
N2 C14 C19 C18 177.04(10) . . . . ?
C1 N1 N2 C14 77.66(13) . . . . ?
C1 N1 C4 C3 -5.22(12) . . . . ?
C1 N1 C4 C10 175.77(10) . . . . ?
C1 C2 C3 C4 -10.63(11) . . . . ?
C1 C2 C3 C5 107.04(11) . . . . ?
C1 C2 C3 C9 -131.62(10) . . . . ?
C2 C3 C4 N1 9.61(11) . . . . ?
C2 C3 C4 C10 -171.39(11) . . . . ?
C2 C3 C5 C6 66.72(12) . . . . ?
C2 C3 C9 C8 -64.08(12) . . . . ?
C3 C4 C10 O2 -4.33(16) . . . . ?
C3 C4 C10 C11 175.69(11) . . . . ?
C3 C5 C6 C7 53.73(14) . . . . ?
C4 N1 N2 C14 -101.26(12) . . . . ?
C4 N1 C1 O1 179.28(10) . . . . ?
C4 N1 C1 C2 -1.88(13) . . . . ?
C4 C3 C5 C6 179.95(10) . . . . ?
C4 C3 C9 C8 -178.76(9) . . . . ?
C4 C10 C11 O3 -2.9(2) . . . . ?
C4 C10 C11 C12 179.05(13) . . . . ?
C5 C3 C4 N1 -108.69(10) . . . . ?
C5 C3 C4 C10 70.31(14) . . . . ?
C5 C3 C9 C8 58.22(12) . . . . ?
C5 C6 C7 C8 -53.88(14) . . . . ?
C6 C7 C8 C9 56.49(13) . . . . ?
C7 C8 C9 C3 -59.37(13) . . . . ?
C9 C3 C4 N1 128.71(10) . . . . ?
C9 C3 C4 C10 -52.29(15) . . . . ?
C9 C3 C5 C6 -55.24(12) . . . . ?
C10 O2 C13 O4 179.35(10) . . . . ?
C10 O2 C13 C12 -1.18(12) . . . . ?
C10 C11 C12 C13 0.21(13) . . . . ?
C11 C12 C13 O2 0.60(13) . . . . ?
C11 C12 C13 O4 179.97(13) . . . . ?
C13 O2 C10 C4 -178.71(10) . . . . ?
C13 O2 C10 C11 1.28(11) . . . . ?
C14 C15 C16 C17 -0.02(18) . . . . ?
C15 C14 C19 C18 1.72(17) . . . . ?
C15 C16 C17 C18 1.20(19) . . . . ?
C16 C17 C18 C19 -0.92(18) . . . . ?
C17 C18 C19 C14 -0.52(18) . . . . ?
C19 C14 C15 C16 -1.46(18) . . . . ?
